data_7026452
loop_
_publ_author_name
'Aluri, Bhaskar Reddy'
'Peulecke, Normen'
'Peitz, Stephan'
'Spannenberg, Anke'
'M\"uller, Bernd H'
'Schulz, Stefan'
'Drexler, Hans-Joachim'
'Heller, Detlef'
'Al-Hazmi, Mohammed H'
'Mosa, Fuad M.'
'W\"ohl, Anina'
'M\"uller, Wolfgang'
'Rosenthal, Uwe'

_publ_section_title
;
 Coordination chemistry of new selective ethylene trimerisation ligand
 Ph2PN(iPr)P(Ph)NH(R) (R = iPr, Et) and tests in catalysis.
;
_journal_issue 34
_journal_name_full 'Dalton transactions (Cambridge, England : 2003)'
_journal_page_first 7911
_journal_page_last 7920
_journal_paper_doi 10.1039/c0dt00440e
_journal_volume 39
_journal_year 2010
_chemical_formula_sum 'C29 H33 Cr N3 O3 P2'
_chemical_formula_weight 585.52
_chemical_name_systematic
;
?
;
_space_group_IT_number 61
_symmetry_cell_setting orthorhombic
_symmetry_space_group_name_Hall '-P 2ac 2ab'
_symmetry_space_group_name_H-M 'P b c a'
_atom_sites_solution_hydrogens geom
_atom_sites_solution_primary direct
_atom_sites_solution_secondary difmap
_audit_creation_method SHELXL-97
_cell_angle_alpha 90.00
_cell_angle_beta 90.00
_cell_angle_gamma 90.00
_cell_formula_units_Z 8
_cell_length_a 12.7627(2)
_cell_length_b 17.6292(3)
_cell_length_c 26.0903(5)
_cell_measurement_reflns_used 50510
_cell_measurement_temperature 200(2)
_cell_measurement_theta_max 29.52
_cell_measurement_theta_min 1.59
_cell_volume 5870.22(18)
_computing_cell_refinement X-AREA
_computing_data_collection 'X-AREA (Stoe & Cie, 2005)'
_computing_data_reduction X-AREA
_computing_molecular_graphics 'XP in SHELXTL'
_computing_publication_material 'SHELXTL (Sheldrick, 2008)'
_computing_structure_refinement 'SHELXL-97 (Sheldrick, 2008)'
_computing_structure_solution 'SHELXS-97 (Sheldrick, 2008)'
_diffrn_ambient_temperature 200(2)
_diffrn_measured_fraction_theta_full 0.998
_diffrn_measured_fraction_theta_max 0.998
_diffrn_measurement_device_type 'STOE IPDS II'
_diffrn_measurement_method \w
_diffrn_radiation_monochromator graphite
_diffrn_radiation_source 'fine-focus sealed tube'
_diffrn_radiation_type MoK\a
_diffrn_radiation_wavelength 0.71073
_diffrn_reflns_av_R_equivalents 0.0484
_diffrn_reflns_av_sigmaI/netI 0.0324
_diffrn_reflns_limit_h_max 17
_diffrn_reflns_limit_h_min -17
_diffrn_reflns_limit_k_max 24
_diffrn_reflns_limit_k_min -24
_diffrn_reflns_limit_l_max 35
_diffrn_reflns_limit_l_min -35
_diffrn_reflns_number 108511
_diffrn_reflns_theta_full 29.17
_diffrn_reflns_theta_max 29.17
_diffrn_reflns_theta_min 2.12
_exptl_absorpt_coefficient_mu 0.533
_exptl_absorpt_correction_T_max 0.9338
_exptl_absorpt_correction_T_min 0.8749
_exptl_absorpt_correction_type numerical
_exptl_absorpt_process_details 'X-SHAPE and X-RED32 (Stoe & Cie, 2005)'
_exptl_crystal_colour yellow
_exptl_crystal_density_diffrn 1.325
_exptl_crystal_density_method 'not measured'
_exptl_crystal_description prism
_exptl_crystal_F_000 2448
_exptl_crystal_size_max 0.3
_exptl_crystal_size_mid 0.2
_exptl_crystal_size_min 0.2
_refine_diff_density_max 0.432
_refine_diff_density_min -0.443
_refine_diff_density_rms 0.051
_refine_ls_extinction_method none
_refine_ls_goodness_of_fit_ref 0.908
_refine_ls_hydrogen_treatment mixed
_refine_ls_matrix_type full
_refine_ls_number_parameters 352
_refine_ls_number_reflns 7917
_refine_ls_number_restraints 1
_refine_ls_restrained_S_all 0.908
_refine_ls_R_factor_all 0.0562
_refine_ls_R_factor_gt 0.0356
_refine_ls_shift/su_max 0.001
_refine_ls_shift/su_mean 0.000
_refine_ls_structure_factor_coef Fsqd
_refine_ls_weighting_details 'calc w=1/[\s^2^(Fo^2^)+(0.0550P)^2^+0.0000P] where P=(Fo^2^+2Fc^2^)/3'
_refine_ls_weighting_scheme calc
_refine_ls_wR_factor_gt 0.0827
_refine_ls_wR_factor_ref 0.0877
_reflns_number_gt 5717
_reflns_number_total 7917
_reflns_threshold_expression >2sigma(I)
_cod_data_source_file c0dt00440e.txt
_cod_data_source_block 5
_cod_original_cell_volume 5870.21(18)
_cod_original_sg_symbol_H-M Pbca
_cod_database_code 7026452

loop_
_symmetry_equiv_pos_as_xyz
'x, y, z'
'-x+1/2, -y, z+1/2'
'-x, y+1/2, -z+1/2'
'x+1/2, -y+1/2, -z'
'-x, -y, -z'
'x-1/2, y, -z-1/2'
'x, -y-1/2, z-1/2'
'-x-1/2, y-1/2, z'

loop_
_atom_site_label
_atom_site_type_symbol
_atom_site_fract_x
_atom_site_fract_y
_atom_site_fract_z
_atom_site_U_iso_or_equiv
_atom_site_adp_type
_atom_site_occupancy
_atom_site_symmetry_multiplicity
_atom_site_calc_flag
_atom_site_refinement_flags
C1 C 0.42258(16) 0.19760(11) 0.51139(7) 0.0416(4) Uani 1 1 d .
H1B H 0.4904 0.1861 0.4939 0.050 Uiso 1 1 calc R
C2 C 0.3862(2) 0.12671(14) 0.53848(10) 0.0674(7) Uani 1 1 d .
H2A H 0.3204 0.1371 0.5565 0.101 Uiso 1 1 calc R
H2B H 0.4396 0.1107 0.5632 0.101 Uiso 1 1 calc R
H2C H 0.3749 0.0863 0.5133 0.101 Uiso 1 1 calc R
C3 C 0.4412(2) 0.26107(15) 0.54921(9) 0.0673(7) Uani 1 1 d .
H3A H 0.4661 0.3061 0.5309 0.101 Uiso 1 1 calc R
H3B H 0.4941 0.2452 0.5743 0.101 Uiso 1 1 calc R
H3C H 0.3756 0.2730 0.5670 0.101 Uiso 1 1 calc R
C4 C 0.24394(13) 0.18735(9) 0.38507(6) 0.0316(3) Uani 1 1 d .
C5 C 0.21317(15) 0.20459(10) 0.33512(7) 0.0392(4) Uani 1 1 d .
H5 H 0.2535 0.2392 0.3154 0.047 Uiso 1 1 calc R
C6 C 0.12454(18) 0.17181(13) 0.31393(9) 0.0533(5) Uani 1 1 d .
H6 H 0.1047 0.1838 0.2798 0.064 Uiso 1 1 calc R
C7 C 0.06534(18) 0.12208(13) 0.34224(11) 0.0595(6) Uani 1 1 d .
H7 H 0.0031 0.1011 0.3282 0.071 Uiso 1 1 calc R
C8 C 0.09616(18) 0.10282(13) 0.39078(11) 0.0588(6) Uani 1 1 d .
H8 H 0.0560 0.0675 0.4100 0.071 Uiso 1 1 calc R
C9 C 0.18582(16) 0.13465(11) 0.41219(8) 0.0443(4) Uani 1 1 d .
H9 H 0.2073 0.1201 0.4456 0.053 Uiso 1 1 calc R
C10 C 0.29219(14) 0.38416(9) 0.39659(7) 0.0350(4) Uani 1 1 d .
H10 H 0.3346 0.4316 0.3933 0.042 Uiso 1 1 calc R
C11 C 0.24566(19) 0.38414(12) 0.45027(8) 0.0515(5) Uani 1 1 d .
H11A H 0.1983 0.3408 0.4540 0.077 Uiso 1 1 calc R
H11B H 0.2066 0.4313 0.4558 0.077 Uiso 1 1 calc R
H11C H 0.3021 0.3804 0.4756 0.077 Uiso 1 1 calc R
C12 C 0.20487(17) 0.38900(12) 0.35711(8) 0.0487(5) Uani 1 1 d .
H12A H 0.2349 0.3864 0.3226 0.073 Uiso 1 1 calc R
H12B H 0.1673 0.4371 0.3612 0.073 Uiso 1 1 calc R
H12C H 0.1561 0.3467 0.3621 0.073 Uiso 1 1 calc R
C13 C 0.44834(13) 0.35934(9) 0.29047(6) 0.0299(3) Uani 1 1 d .
C14 C 0.42939(15) 0.43574(10) 0.28073(7) 0.0372(4) Uani 1 1 d .
H14 H 0.4283 0.4709 0.3083 0.045 Uiso 1 1 calc R
C15 C 0.41211(16) 0.46077(11) 0.23113(7) 0.0438(4) Uani 1 1 d D
H15 H 0.4000 0.5131 0.2248 0.053 Uiso 1 1 calc R
C16 C 0.41244(18) 0.41026(10) 0.19121(7) 0.0503(5) Uani 1 1 d D
H16 H 0.4017 0.4278 0.1572 0.060 Uiso 1 1 calc R
C17 C 0.4282(2) 0.33463(12) 0.20010(7) 0.0574(6) Uani 1 1 d D
H17 H 0.4263 0.2996 0.1724 0.069 Uiso 1 1 calc R
C18 C 0.44706(18) 0.30909(11) 0.24966(7) 0.0442(4) Uani 1 1 d .
H18 H 0.4592 0.2567 0.2556 0.053 Uiso 1 1 calc R
C19 C 0.55514(13) 0.39880(9) 0.38186(6) 0.0279(3) Uani 1 1 d .
C20 C 0.63288(14) 0.43498(10) 0.35364(6) 0.0348(3) Uani 1 1 d .
H20 H 0.6441 0.4211 0.3189 0.042 Uiso 1 1 calc R
C21 C 0.69408(15) 0.49102(11) 0.37561(7) 0.0401(4) Uani 1 1 d .
H21 H 0.7459 0.5160 0.3557 0.048 Uiso 1 1 calc R
C22 C 0.68020(15) 0.51068(10) 0.42618(7) 0.0403(4) Uani 1 1 d .
H22 H 0.7214 0.5498 0.4410 0.048 Uiso 1 1 calc R
C23 C 0.60626(14) 0.47341(10) 0.45523(7) 0.0376(4) Uani 1 1 d .
H23 H 0.5979 0.4858 0.4904 0.045 Uiso 1 1 calc R
C24 C 0.54404(14) 0.41783(10) 0.43324(6) 0.0332(3) Uani 1 1 d .
H24 H 0.4932 0.3924 0.4535 0.040 Uiso 1 1 calc R
C25 C 0.65553(16) 0.19256(12) 0.33793(8) 0.0454(4) Uani 1 1 d .
C26 C 0.60527(14) 0.23529(10) 0.42595(7) 0.0354(4) Uani 1 1 d .
C27 C 0.54616(16) 0.10281(11) 0.40418(8) 0.0458(4) Uani 1 1 d .
C28 C 0.39865(16) 0.10520(10) 0.28980(7) 0.0404(4) Uani 1 1 d .
C29 C 0.3314(2) 0.05660(14) 0.25914(9) 0.0596(6) Uani 1 1 d .
H29A H 0.2672 0.0453 0.2783 0.089 Uiso 1 1 calc R
H29B H 0.3682 0.0092 0.2513 0.089 Uiso 1 1 calc R
H29C H 0.3133 0.0825 0.2271 0.089 Uiso 1 1 calc R
Cr1 Cr 0.52946(2) 0.196613(14) 0.373024(10) 0.02848(7) Uani 1 1 d .
N1 N 0.34664(13) 0.22020(9) 0.47248(6) 0.0367(3) Uani 1 1 d .
N2 N 0.36501(11) 0.31940(7) 0.38851(5) 0.0283(3) Uani 1 1 d .
N3 N 0.44828(12) 0.14266(8) 0.31570(6) 0.0367(3) Uani 1 1 d .
O1 O 0.73686(14) 0.19082(12) 0.31866(8) 0.0779(6) Uani 1 1 d .
O2 O 0.65736(12) 0.25687(9) 0.45927(6) 0.0555(4) Uani 1 1 d .
O3 O 0.55763(17) 0.04684(10) 0.42553(8) 0.0819(6) Uani 1 1 d .
P1 P 0.36603(3) 0.22694(2) 0.410384(15) 0.02618(9) Uani 1 1 d .
P2 P 0.47812(3) 0.32133(2) 0.354324(14) 0.02598(8) Uani 1 1 d .
H1A H 0.2900(18) 0.2266(12) 0.4827(8) 0.039(6) Uiso 1 1 d .

loop_
_atom_site_aniso_label
_atom_site_aniso_U_11
_atom_site_aniso_U_22
_atom_site_aniso_U_33
_atom_site_aniso_U_23
_atom_site_aniso_U_13
_atom_site_aniso_U_12
C1 0.0403(10) 0.0522(11) 0.0321(8) 0.0118(8) -0.0005(7) 0.0018(9)
C2 0.0832(19) 0.0550(13) 0.0641(14) 0.0265(11) -0.0024(13) 0.0025(12)
C3 0.0796(18) 0.0763(16) 0.0460(12) 0.0003(11) -0.0186(12) -0.0160(14)
C4 0.0275(8) 0.0283(7) 0.0390(8) -0.0043(6) 0.0012(6) 0.0001(6)
C5 0.0357(9) 0.0395(9) 0.0425(9) -0.0048(7) -0.0062(7) 0.0006(8)
C6 0.0440(12) 0.0529(11) 0.0631(13) -0.0193(10) -0.0184(10) 0.0068(10)
C7 0.0368(11) 0.0509(12) 0.0909(18) -0.0298(12) -0.0099(11) -0.0051(9)
C8 0.0448(12) 0.0435(11) 0.0880(17) -0.0126(11) 0.0116(12) -0.0169(9)
C9 0.0413(11) 0.0375(9) 0.0541(11) -0.0021(8) 0.0062(9) -0.0077(8)
C10 0.0336(9) 0.0276(7) 0.0437(9) 0.0004(6) 0.0045(7) 0.0046(7)
C11 0.0546(13) 0.0507(11) 0.0492(11) -0.0046(9) 0.0134(10) 0.0175(10)
C12 0.0384(11) 0.0481(11) 0.0598(12) 0.0038(9) -0.0040(9) 0.0124(9)
C13 0.0294(8) 0.0344(8) 0.0258(7) 0.0027(6) -0.0003(6) -0.0014(6)
C14 0.0424(10) 0.0354(9) 0.0339(8) 0.0028(7) -0.0034(7) 0.0008(8)
C15 0.0431(11) 0.0453(10) 0.0431(10) 0.0128(8) -0.0034(8) 0.0037(8)
C16 0.0535(13) 0.0679(13) 0.0296(9) 0.0107(8) -0.0019(8) 0.0074(10)
C17 0.0821(17) 0.0619(13) 0.0282(9) -0.0061(8) -0.0001(10) 0.0080(12)
C18 0.0616(13) 0.0402(9) 0.0309(8) -0.0017(7) 0.0018(8) 0.0042(9)
C19 0.0270(8) 0.0278(7) 0.0291(7) 0.0019(6) -0.0013(6) 0.0006(6)
C20 0.0346(9) 0.0396(9) 0.0301(7) 0.0016(7) 0.0013(7) -0.0060(7)
C21 0.0357(10) 0.0427(9) 0.0419(9) 0.0036(8) 0.0012(8) -0.0097(8)
C22 0.0342(10) 0.0383(9) 0.0483(10) -0.0082(7) -0.0061(8) -0.0031(7)
C23 0.0363(9) 0.0427(9) 0.0339(8) -0.0087(7) -0.0037(7) 0.0033(7)
C24 0.0325(9) 0.0364(8) 0.0306(8) 0.0002(6) 0.0015(6) -0.0008(7)
C25 0.0385(10) 0.0483(11) 0.0494(10) -0.0069(8) 0.0069(8) 0.0020(8)
C26 0.0306(9) 0.0379(9) 0.0378(8) 0.0066(7) -0.0045(7) 0.0006(7)
C27 0.0428(11) 0.0367(9) 0.0579(12) 0.0054(8) 0.0029(9) 0.0097(8)
C28 0.0435(11) 0.0375(9) 0.0402(9) -0.0081(7) 0.0007(8) 0.0010(8)
C29 0.0587(14) 0.0559(13) 0.0641(14) -0.0195(11) -0.0083(11) -0.0059(11)
Cr1 0.02672(13) 0.02712(12) 0.03161(13) -0.00016(9) 0.00115(10) 0.00192(10)
N1 0.0317(8) 0.0486(8) 0.0300(7) 0.0051(6) 0.0043(6) 0.0040(7)
N2 0.0279(7) 0.0269(6) 0.0302(6) 0.0009(5) 0.0022(5) 0.0006(5)
N3 0.0378(8) 0.0338(7) 0.0384(7) -0.0040(6) 0.0032(6) 0.0024(6)
O1 0.0475(10) 0.0982(14) 0.0879(13) -0.0151(11) 0.0292(9) -0.0014(9)
O2 0.0488(9) 0.0660(9) 0.0515(8) 0.0068(7) -0.0212(7) -0.0085(7)
O3 0.0889(14) 0.0469(9) 0.1097(15) 0.0315(9) 0.0078(12) 0.0217(9)
P1 0.02642(19) 0.02639(18) 0.02574(17) 0.00159(14) 0.00085(15) -0.00090(15)
P2 0.02730(19) 0.02613(17) 0.02450(17) 0.00046(13) 0.00071(15) -0.00087(15)

loop_
_atom_type_symbol
_atom_type_description
_atom_type_scat_dispersion_real
_atom_type_scat_dispersion_imag
_atom_type_scat_source
C C 0.0033 0.0016 'International Tables Vol C Tables 4.2.6.8 and 6.1.1.4'
H H 0.0000 0.0000 'International Tables Vol C Tables 4.2.6.8 and 6.1.1.4'
N N 0.0061 0.0033 'International Tables Vol C Tables 4.2.6.8 and 6.1.1.4'
O O 0.0106 0.0060 'International Tables Vol C Tables 4.2.6.8 and 6.1.1.4'
P P 0.1023 0.0942 'International Tables Vol C Tables 4.2.6.8 and 6.1.1.4'
Cr Cr 0.3209 0.6236 'International Tables Vol C Tables 4.2.6.8 and 6.1.1.4'

loop_
_geom_angle_atom_site_label_1
_geom_angle_atom_site_label_2
_geom_angle_atom_site_label_3
_geom_angle
N1 C1 C2 110.34(18)
N1 C1 C3 110.92(18)
C2 C1 C3 110.85(19)
C9 C4 C5 118.25(17)
C9 C4 P1 121.86(14)
C5 C4 P1 119.59(13)
C6 C5 C4 120.80(19)
C7 C6 C5 120.1(2)
C8 C7 C6 119.9(2)
C7 C8 C9 120.5(2)
C4 C9 C8 120.4(2)
N2 C10 C12 113.90(14)
N2 C10 C11 111.99(14)
C12 C10 C11 109.73(17)
C18 C13 C14 118.45(15)
C18 C13 P2 117.82(13)
C14 C13 P2 123.72(12)
C15 C14 C13 120.44(17)
C16 C15 C14 120.18(17)
C17 C16 C15 120.32(17)
C16 C17 C18 119.91(17)
C13 C18 C17 120.66(18)
C24 C19 C20 118.22(15)
C24 C19 P2 120.29(12)
C20 C19 P2 121.20(12)
C21 C20 C19 120.73(15)
C22 C21 C20 120.30(17)
C21 C22 C23 119.73(17)
C22 C23 C24 120.14(16)
C23 C24 C19 120.79(16)
O1 C25 Cr1 176.1(2)
O2 C26 Cr1 176.38(17)
O3 C27 Cr1 176.7(2)
N3 C28 C29 176.8(2)
C26 Cr1 C25 85.86(9)
C26 Cr1 C27 86.58(9)
C25 Cr1 C27 94.73(9)
C26 Cr1 N3 174.41(7)
C25 Cr1 N3 93.46(8)
C27 Cr1 N3 87.95(8)
C26 Cr1 P2 87.43(6)
C25 Cr1 P2 100.13(7)
C27 Cr1 P2 163.52(7)
N3 Cr1 P2 98.15(4)
C26 Cr1 P1 94.10(6)
C25 Cr1 P1 168.22(7)
C27 Cr1 P1 97.02(6)
N3 Cr1 P1 87.70(4)
P2 Cr1 P1 68.113(15)
C1 N1 P1 127.28(14)
C10 N2 P2 126.20(11)
C10 N2 P1 133.03(11)
P2 N2 P1 100.73(7)
C28 N3 Cr1 169.33(15)
N1 P1 N2 113.13(7)
N1 P1 C4 101.54(8)
N2 P1 C4 103.54(7)
N1 P1 Cr1 121.54(6)
N2 P1 Cr1 94.81(5)
C4 P1 Cr1 121.07(5)
N1 P1 P2 132.38(6)
C4 P1 P2 120.15(6)
Cr1 P1 P2 55.617(14)
N2 P2 C19 105.41(7)
N2 P2 C13 107.95(7)
C19 P2 C13 101.25(7)
N2 P2 Cr1 96.29(5)
C19 P2 Cr1 117.90(5)
C13 P2 Cr1 126.08(5)
C19 P2 P1 123.01(5)
C13 P2 P1 128.42(6)
Cr1 P2 P1 56.270(14)

loop_
_geom_bond_atom_site_label_1
_geom_bond_atom_site_label_2
_geom_bond_distance
C1 N1 1.459(2)
C1 C2 1.509(3)
C1 C3 1.511(3)
C4 C9 1.384(2)
C4 C5 1.394(2)
C4 P1 1.8306(17)
C5 C6 1.385(3)
C6 C7 1.373(4)
C7 C8 1.369(4)
C8 C9 1.391(3)
C10 N2 1.487(2)
C10 C12 1.520(3)
C10 C11 1.521(3)
C13 C18 1.385(2)
C13 C14 1.392(2)
C13 P2 1.8354(16)
C14 C15 1.385(2)
C15 C16 1.370(2)
C16 C17 1.368(2)
C17 C18 1.390(3)
C19 C24 1.389(2)
C19 C20 1.390(2)
C19 P2 1.8296(16)
C20 C21 1.384(2)
C21 C22 1.376(3)
C22 C23 1.377(3)
C23 C24 1.386(2)
C25 O1 1.154(3)
C25 Cr1 1.853(2)
C26 O2 1.159(2)
C26 Cr1 1.8187(18)
C27 O3 1.143(2)
C27 Cr1 1.8549(19)
C28 N3 1.138(2)
C28 C29 1.453(3)
Cr1 N3 2.0531(15)
Cr1 P2 2.3455(5)
Cr1 P1 2.3637(5)
N1 P1 1.6432(15)
N2 P2 1.6973(14)
N2 P1 1.7270(13)
P1 P2 2.6372(6)
